data_7240640
loop_
_publ_author_name
'Urbanovsk\'y, Peter'
'Kotek, Jan'
'C\'isa\<rov\'a, Ivana'
'Hermann, Petr'

_publ_section_title
;
 Selective and clean synthesis of aminoalkyl-H-phosphinic acids from
 hypophosphorous acid by phospha-Mannich reaction
;
_journal_issue 36
_journal_name_full 'RSC Advances'
_journal_page_first 21329
_journal_page_last 21349
_journal_paper_doi 10.1039/D0RA03075A
_journal_volume 10
_journal_year 2020
_chemical_formula_moiety 'C7 H18 N O2 P, 2(H2 O)'
_chemical_formula_sum 'C7 H22 N O4 P'
_chemical_formula_weight 215.22
_space_group_crystal_system monoclinic
_space_group_IT_number 15
_space_group_name_Hall '-C 2yc'
_space_group_name_H-M_alt 'C 1 2/c 1'
_atom_sites_solution_hydrogens mixed
_atom_sites_solution_primary direct
_atom_sites_solution_secondary difmap
_audit_creation_method SHELXL-2014/7
_audit_update_record
;
2020-02-19 deposited with the CCDC.	2020-05-15 downloaded from the CCDC.
;
_cell_angle_alpha 90
_cell_angle_beta 91.384(2)
_cell_angle_gamma 90
_cell_formula_units_Z 8
_cell_length_a 13.3640(6)
_cell_length_b 8.5851(4)
_cell_length_c 20.1404(11)
_cell_measurement_reflns_used 9998
_cell_measurement_temperature 150(2)
_cell_measurement_theta_max 27.4702
_cell_measurement_theta_min 2.8202
_cell_volume 2310.1(2)
_computing_cell_refinement 'SAINT V8.38A (Bruker AXS Inc., 2017)'
_computing_data_collection 'Bruker Instrument Service V6.2.9'
_computing_data_reduction 'SAINT V8.38A (Bruker AXS Inc., 2017)'
_computing_structure_refinement 'SHELXL 2014/7 (Sheldrick, 2014)'
_computing_structure_solution 'SHELXT 2014/5 (Sheldrick, 2014)'
_diffrn_ambient_temperature 150(2)
_diffrn_detector_area_resol_mean 10.4167
_diffrn_measured_fraction_theta_full 0.999
_diffrn_measured_fraction_theta_max 0.999
_diffrn_measurement_device_type 'Bruker D8 VENTURE Kappa Duo PHOTON 100 CMOS'
_diffrn_measurement_method '\f and \w scans'
_diffrn_radiation_monochromator 'Quazar Mo multilayer optic'
_diffrn_radiation_type MoK\a
_diffrn_radiation_wavelength 0.71073
_diffrn_reflns_av_R_equivalents 0.0221
_diffrn_reflns_av_unetI/netI 0.0156
_diffrn_reflns_Laue_measured_fraction_full 0.999
_diffrn_reflns_Laue_measured_fraction_max 0.999
_diffrn_reflns_limit_h_max 17
_diffrn_reflns_limit_h_min -17
_diffrn_reflns_limit_k_max 11
_diffrn_reflns_limit_k_min -11
_diffrn_reflns_limit_l_max 26
_diffrn_reflns_limit_l_min -26
_diffrn_reflns_number 16179
_diffrn_reflns_point_group_measured_fraction_full 0.999
_diffrn_reflns_point_group_measured_fraction_max 0.999
_diffrn_reflns_theta_full 25.242
_diffrn_reflns_theta_max 27.533
_diffrn_reflns_theta_min 2.820
_diffrn_source 'I\mS micro-focus sealed tube'
_exptl_absorpt_coefficient_mu 0.226
_exptl_absorpt_correction_T_max 0.96
_exptl_absorpt_correction_T_min 0.92
_exptl_absorpt_correction_type multi-scan
_exptl_absorpt_process_details
;
SADABS-2016/2 - Bruker AXS area detector scaling and absorption correction
;
_exptl_crystal_colour colourless
_exptl_crystal_density_diffrn 1.238
_exptl_crystal_description prism
_exptl_crystal_F_000 944
_exptl_crystal_size_max 0.359
_exptl_crystal_size_mid 0.217
_exptl_crystal_size_min 0.168
_refine_diff_density_max 0.314
_refine_diff_density_min -0.314
_refine_diff_density_rms 0.047
_refine_ls_extinction_method none
_refine_ls_goodness_of_fit_ref 1.075
_refine_ls_hydrogen_treatment mixed
_refine_ls_matrix_type full
_refine_ls_number_parameters 146
_refine_ls_number_reflns 2663
_refine_ls_number_restraints 0
_refine_ls_restrained_S_all 1.075
_refine_ls_R_factor_all 0.0329
_refine_ls_R_factor_gt 0.0288
_refine_ls_shift/su_max 0.002
_refine_ls_shift/su_mean 0.000
_refine_ls_structure_factor_coef Fsqd
_refine_ls_weighting_details 'w=1/[\s^2^(Fo^2^)+(0.0386P)^2^+1.7367P] where P=(Fo^2^+2Fc^2^)/3'
_refine_ls_weighting_scheme calc
_refine_ls_wR_factor_gt 0.0746
_refine_ls_wR_factor_ref 0.0767
_reflns_Friedel_coverage 0.000
_reflns_number_gt 2425
_reflns_number_total 2663
_reflns_threshold_expression 'I > 2\s(I)'
_cod_data_source_file d0ra03075a3.cif
_cod_data_source_block diprampin
_cod_depositor_comments
;
The following automatic conversions were performed:

data item '_exptl_absorpt_correction_type' value 'Multi-Scan' was
changed to 'multi-scan' in accordance with the
/home/data/users/saulius/crontab/automatic-downloads/rss-feeds/RSC/lib/dictionaries/cif_core.dic
dictionary named 'cif_core.dic' version 2.4.2 last updated on
2011-04-26.

Automatic conversion script
Id: cif_fix_values 7556 2019-12-06 15:28:31Z antanas 

 Adding full bibliography for 7240636--7240653.cif.
;
_cod_original_sg_symbol_H-M 'C 2/c'
_cod_database_code 7240640
_shelx_shelxl_version_number 2014/7
_shelx_space_group_comment
;
The symmetry employed for this shelxl refinement is uniquely defined
by the following loop, which should always be used as a source of
symmetry information in preference to the above space-group names.
They are only intended as comments.
;
_shelx_estimated_absorpt_t_min 0.923
_shelx_estimated_absorpt_t_max 0.963

loop_
_space_group_symop_operation_xyz
'x, y, z'
'-x, y, -z+1/2'
'x+1/2, y+1/2, z'
'-x+1/2, y+1/2, -z+1/2'
'-x, -y, -z'
'x, -y, z-1/2'
'-x+1/2, -y+1/2, -z'
'x+1/2, -y+1/2, z-1/2'

loop_
_atom_site_label
_atom_site_type_symbol
_atom_site_fract_x
_atom_site_fract_y
_atom_site_fract_z
_atom_site_U_iso_or_equiv
_atom_site_adp_type
_atom_site_occupancy
_atom_site_site_symmetry_order
_atom_site_calc_flag
_atom_site_refinement_flags_posn
_atom_site_refinement_flags_adp
_atom_site_refinement_flags_occupancy
_atom_site_disorder_assembly
_atom_site_disorder_group
P1 P 0.51372(2) 0.35154(3) 0.59620(2) 0.01422(9) Uani 1 1 d . . . . .
H1 H 0.6085(10) 0.3355(16) 0.5789(7) 0.016(3) Uiso 1 1 d . . . . .
O11 O 0.44695(6) 0.35925(10) 0.53559(4) 0.02006(19) Uani 1 1 d . . . . .
O12 O 0.49424(7) 0.23103(10) 0.64827(4) 0.02268(19) Uani 1 1 d . . . . .
C2 C 0.51304(8) 0.53839(12) 0.63919(5) 0.0133(2) Uani 1 1 d . . . . .
H21 H 0.4481 0.5495 0.6613 0.016 Uiso 1 1 calc R U . . .
H22 H 0.5660 0.5363 0.6744 0.016 Uiso 1 1 calc R U . . .
N3 N 0.52890(7) 0.68082(11) 0.59674(4) 0.01232(18) Uani 1 1 d . . . . .
H31 H 0.5315(11) 0.6560(18) 0.5541(8) 0.026(4) Uiso 1 1 d . . . . .
C4 C 0.44196(8) 0.79505(13) 0.60064(6) 0.0166(2) Uani 1 1 d . . . . .
H41 H 0.4557 0.8833 0.5698 0.020 Uiso 1 1 calc R U . . .
C5 C 0.34563(9) 0.71695(15) 0.57659(6) 0.0225(3) Uani 1 1 d . . . . .
H51 H 0.2961 0.7968 0.5643 0.027 Uiso 1 1 calc R U . . .
H52 H 0.3195 0.6518 0.6122 0.027 Uiso 1 1 calc R U . . .
H53 H 0.3592 0.6520 0.5378 0.027 Uiso 1 1 calc R U . . .
C6 C 0.43301(10) 0.86214(14) 0.66995(6) 0.0225(3) Uani 1 1 d . . . . .
H61 H 0.4951 0.9164 0.6825 0.027 Uiso 1 1 calc R U . . .
H62 H 0.4211 0.7776 0.7015 0.027 Uiso 1 1 calc R U . . .
H63 H 0.3770 0.9357 0.6706 0.027 Uiso 1 1 calc R U . . .
C7 C 0.63089(8) 0.75497(14) 0.61198(6) 0.0187(2) Uani 1 1 d . . . . .
H71 H 0.6362 0.7774 0.6607 0.022 Uiso 1 1 calc R U . . .
C8 C 0.71264(9) 0.64001(16) 0.59435(7) 0.0249(3) Uani 1 1 d . . . . .
H81 H 0.7049 0.6105 0.5475 0.030 Uiso 1 1 calc R U . . .
H82 H 0.7074 0.5470 0.6222 0.030 Uiso 1 1 calc R U . . .
H83 H 0.7783 0.6885 0.6020 0.030 Uiso 1 1 calc R U . . .
C9 C 0.64328(10) 0.90715(16) 0.57417(7) 0.0288(3) Uani 1 1 d . . . . .
H91 H 0.6275 0.8901 0.5270 0.035 Uiso 1 1 calc R U . . .
H92 H 0.7125 0.9436 0.5795 0.035 Uiso 1 1 calc R U . . .
H93 H 0.5978 0.9857 0.5918 0.035 Uiso 1 1 calc R U . . .
O1W O 0.36135(7) 0.20470(11) 0.75028(5) 0.0258(2) Uani 1 1 d . . . . .
H11W H 0.3992(13) 0.208(2) 0.7162(9) 0.035(4) Uiso 1 1 d . . . . .
H12W H 0.3996(15) 0.209(2) 0.7831(11) 0.048(5) Uiso 1 1 d . . . . .
O2W O 0.18997(7) 0.02612(13) 0.76768(5) 0.0315(2) Uani 1 1 d . . . . .
H21W H 0.2494(17) 0.060(3) 0.7624(10) 0.056(6) Uiso 1 1 d . . . . .
H22W H 0.1945(14) -0.073(3) 0.7605(9) 0.047(5) Uiso 1 1 d . . . . .

loop_
_atom_site_aniso_label
_atom_site_aniso_U_11
_atom_site_aniso_U_22
_atom_site_aniso_U_33
_atom_site_aniso_U_23
_atom_site_aniso_U_13
_atom_site_aniso_U_12
P1 0.01762(15) 0.01172(15) 0.01346(15) -0.00037(10) 0.00306(10) 0.00013(10)
O11 0.0256(4) 0.0206(4) 0.0140(4) -0.0020(3) 0.0006(3) -0.0039(3)
O12 0.0342(5) 0.0144(4) 0.0196(4) 0.0039(3) 0.0035(3) 0.0001(3)
C2 0.0156(5) 0.0123(5) 0.0122(5) 0.0008(4) 0.0012(4) -0.0002(4)
N3 0.0133(4) 0.0117(4) 0.0119(4) -0.0009(3) 0.0007(3) -0.0014(3)
C4 0.0179(5) 0.0136(5) 0.0184(5) 0.0013(4) 0.0012(4) 0.0037(4)
C5 0.0162(5) 0.0288(6) 0.0224(6) -0.0023(5) -0.0022(4) 0.0045(5)
C6 0.0277(6) 0.0161(5) 0.0240(6) -0.0058(5) 0.0047(5) 0.0021(5)
C7 0.0152(5) 0.0213(6) 0.0196(5) -0.0035(4) -0.0009(4) -0.0073(4)
C8 0.0129(5) 0.0340(7) 0.0279(6) -0.0015(5) 0.0006(5) -0.0026(5)
C9 0.0296(6) 0.0227(6) 0.0344(7) -0.0008(5) 0.0060(5) -0.0130(5)
O1W 0.0238(5) 0.0294(5) 0.0244(5) -0.0044(4) 0.0034(4) -0.0049(4)
O2W 0.0234(5) 0.0297(5) 0.0419(6) -0.0059(4) 0.0102(4) -0.0038(4)

loop_
_atom_type_symbol
_atom_type_description
_atom_type_scat_dispersion_real
_atom_type_scat_dispersion_imag
_atom_type_scat_source
C C 0.0033 0.0016 'International Tables Vol C Tables 4.2.6.8 and 6.1.1.4'
H H 0.0000 0.0000 'International Tables Vol C Tables 4.2.6.8 and 6.1.1.4'
N N 0.0061 0.0033 'International Tables Vol C Tables 4.2.6.8 and 6.1.1.4'
O O 0.0106 0.0060 'International Tables Vol C Tables 4.2.6.8 and 6.1.1.4'
P P 0.1023 0.0942 'International Tables Vol C Tables 4.2.6.8 and 6.1.1.4'

loop_
_geom_angle_atom_site_label_1
_geom_angle_atom_site_label_2
_geom_angle_atom_site_label_3
_geom_angle
_geom_angle_site_symmetry_1
_geom_angle_site_symmetry_3
_geom_angle_publ_flag
O11 P1 O12 119.38(5) . . ?
O11 P1 C2 109.81(5) . . ?
O12 P1 C2 105.77(5) . . ?
O11 P1 H1 110.2(6) . . ?
O12 P1 H1 107.1(6) . . ?
C2 P1 H1 103.4(6) . . ?
N3 C2 P1 116.18(7) . . ?
N3 C2 H21 108.2 . . ?
P1 C2 H21 108.2 . . ?
N3 C2 H22 108.2 . . ?
P1 C2 H22 108.2 . . ?
H21 C2 H22 107.4 . . ?
C2 N3 C4 111.98(8) . . ?
C2 N3 C7 111.11(8) . . ?
C4 N3 C7 113.51(8) . . ?
C2 N3 H31 111.3(10) . . ?
C4 N3 H31 104.6(10) . . ?
C7 N3 H31 103.9(10) . . ?
C6 C4 C5 112.05(10) . . ?
C6 C4 N3 111.64(9) . . ?
C5 C4 N3 109.92(9) . . ?
C6 C4 H41 107.7 . . ?
C5 C4 H41 107.7 . . ?
N3 C4 H41 107.7 . . ?
C4 C5 H51 109.5 . . ?
C4 C5 H52 109.5 . . ?
H51 C5 H52 109.5 . . ?
C4 C5 H53 109.5 . . ?
H51 C5 H53 109.5 . . ?
H52 C5 H53 109.5 . . ?
C4 C6 H61 109.5 . . ?
C4 C6 H62 109.5 . . ?
H61 C6 H62 109.5 . . ?
C4 C6 H63 109.5 . . ?
H61 C6 H63 109.5 . . ?
H62 C6 H63 109.5 . . ?
C8 C7 C9 110.64(10) . . ?
C8 C7 N3 108.96(9) . . ?
C9 C7 N3 111.34(10) . . ?
C8 C7 H71 108.6 . . ?
C9 C7 H71 108.6 . . ?
N3 C7 H71 108.6 . . ?
C7 C8 H81 109.5 . . ?
C7 C8 H82 109.5 . . ?
H81 C8 H82 109.5 . . ?
C7 C8 H83 109.5 . . ?
H81 C8 H83 109.5 . . ?
H82 C8 H83 109.5 . . ?
C7 C9 H91 109.5 . . ?
C7 C9 H92 109.5 . . ?
H91 C9 H92 109.5 . . ?
C7 C9 H93 109.5 . . ?
H91 C9 H93 109.5 . . ?
H92 C9 H93 109.5 . . ?
H11W O1W H12W 105.8(17) . . ?
H21W O2W H22W 104.2(18) . . ?

loop_
_geom_bond_atom_site_label_1
_geom_bond_atom_site_label_2
_geom_bond_distance
_geom_bond_site_symmetry_2
_geom_bond_publ_flag
P1 O11 1.4960(9) . ?
P1 O12 1.5005(8) . ?
P1 C2 1.8230(11) . ?
P1 H1 1.329(13) . ?
C2 N3 1.5100(13) . ?
C2 H21 0.9900 . ?
C2 H22 0.9900 . ?
N3 C4 1.5238(14) . ?
N3 C7 1.5287(14) . ?
N3 H31 0.886(16) . ?
C4 C6 1.5176(16) . ?
C4 C5 1.5203(16) . ?
C4 H41 1.0000 . ?
C5 H51 0.9800 . ?
C5 H52 0.9800 . ?
C5 H53 0.9800 . ?
C6 H61 0.9800 . ?
C6 H62 0.9800 . ?
C6 H63 0.9800 . ?
C7 C8 1.5207(17) . ?
C7 C9 1.5233(17) . ?
C7 H71 1.0000 . ?
C8 H81 0.9800 . ?
C8 H82 0.9800 . ?
C8 H83 0.9800 . ?
C9 H91 0.9800 . ?
C9 H92 0.9800 . ?
C9 H93 0.9800 . ?
O1W H11W 0.863(18) . ?
O1W H12W 0.83(2) . ?
O2W H21W 0.86(2) . ?
O2W H22W 0.86(2) . ?
